data_2238954
loop_
_publ_author_name
'Selvanayagam, S.'
'Ravikumar, K.'
'Kathiravan, S.'
'Raghunathan, R.'

_publ_section_title
;
 2-[(Ferrocen-1-yl)(hydroxy)methyl]prop-2-enenitrile
;
_journal_coeditor_code ZQ2212
_journal_issue 12
_journal_name_full 'Acta Crystallographica Section E'
_journal_page_first m669
_journal_paper_doi 10.1107/S1600536813031218
_journal_volume 69
_journal_year 2013
_chemical_formula_iupac '[Fe (C5 H5) (C9 H8 N O)]'
_chemical_formula_moiety 'C14 H13 Fe N O'
_chemical_formula_sum 'C14 H13 Fe N O'
_chemical_formula_weight 267.10
_chemical_name_systematic
;
2-[(Ferrocen-1-yl)(hydroxy)methyl]prop-2-enenitrile
;
_space_group_crystal_system triclinic
_space_group_IT_number 2
_space_group_name_Hall '-P 1'
_space_group_name_H-M_alt 'P -1'
_symmetry_space_group_name_Hall '-P 1'
_symmetry_space_group_name_H-M 'P -1'
_atom_sites_solution_hydrogens geom
_audit_creation_method SHELXL-2013
_cell_angle_alpha 92.09(3)
_cell_angle_beta 93.81(3)
_cell_angle_gamma 101.09(3)
_cell_formula_units_Z 2
_cell_length_a 7.4317(15)
_cell_length_b 8.0137(16)
_cell_length_c 10.083(2)
_cell_measurement_reflns_used 5048
_cell_measurement_temperature 292(2)
_cell_measurement_theta_max 24.8
_cell_measurement_theta_min 2.6
_cell_volume 587.2(2)
_computing_cell_refinement 'SAINT (Bruker, 2001)'
_computing_data_collection 'SMART (Bruker, 2001)'
_computing_data_reduction 'SAINT (Bruker, 2001)'
_computing_molecular_graphics
;
ORTEP-3 for Windows (Farrugia, 2012) and PLATON (Spek, 2009)
;
_computing_publication_material
;
SHELXL2013 (Sheldrick, 2008) and PLATON (Spek, 2009)
;
_computing_structure_refinement 'SHELXL2013 (Sheldrick, 2008)'
_computing_structure_solution 'SHELXS97 (Sheldrick, 2008)'
_diffrn_ambient_temperature 292(2)
_diffrn_measured_fraction_theta_full 0.990
_diffrn_measured_fraction_theta_max 0.942
_diffrn_measurement_device_type 'Bruker SMART APEX CCD area-detector'
_diffrn_measurement_method '\w scans'
_diffrn_radiation_source 'fine-focus sealed tube'
_diffrn_radiation_type MoK\a
_diffrn_radiation_wavelength 0.71073
_diffrn_reflns_av_R_equivalents 0.0284
_diffrn_reflns_limit_h_max 9
_diffrn_reflns_limit_h_min -9
_diffrn_reflns_limit_k_max 10
_diffrn_reflns_limit_k_min -10
_diffrn_reflns_limit_l_max 13
_diffrn_reflns_limit_l_min -13
_diffrn_reflns_number 6351
_diffrn_reflns_theta_full 25.000
_diffrn_reflns_theta_max 28.050
_diffrn_reflns_theta_min 2.027
_exptl_absorpt_coefficient_mu 1.264
_exptl_absorpt_correction_type none
_exptl_crystal_colour colourless
_exptl_crystal_density_diffrn 1.511
_exptl_crystal_density_method 'not measured'
_exptl_crystal_description block
_exptl_crystal_F_000 276
_exptl_crystal_size_max 0.22
_exptl_crystal_size_mid 0.20
_exptl_crystal_size_min 0.18
_refine_diff_density_max 0.775
_refine_diff_density_min -0.512
_refine_ls_extinction_method none
_refine_ls_goodness_of_fit_ref 1.061
_refine_ls_hydrogen_treatment constr
_refine_ls_matrix_type full
_refine_ls_number_parameters 160
_refine_ls_number_reflns 2683
_refine_ls_number_restraints 3
_refine_ls_restrained_S_all 1.065
_refine_ls_R_factor_all 0.0439
_refine_ls_R_factor_gt 0.0413
_refine_ls_shift/su_max 0.001
_refine_ls_shift/su_mean 0.000
_refine_ls_structure_factor_coef Fsqd
_refine_ls_weighting_details
;
 w=1/[\s^2^(Fo^2^)+(0.0721P)^2^+0.1430P]
 where P=(Fo^2^+2Fc^2^)/3
;
_refine_ls_weighting_scheme calc
_refine_ls_wR_factor_gt 0.1096
_refine_ls_wR_factor_ref 0.1119
_reflns_number_gt 2481
_reflns_number_total 2683
_reflns_threshold_expression I>2\s(I)
_cod_data_source_file zq2212.cif
_cod_data_source_block I
_cod_original_cell_volume 587.3(2)
_cod_database_code 2238954
_shelx_space_group_comment
;
The symmetry employed for this shelxl refinement is uniquely defined
by the following loop, which should always be used as a source of
symmetry information in preference to the above space-group names.
They are only intended as comments.
;
_shelxl_version_number 20.13

loop_
_space_group_symop_operation_xyz
'x, y, z'
'-x, -y, -z'

loop_
_atom_site_type_symbol
_atom_site_label
_atom_site_fract_x
_atom_site_fract_y
_atom_site_fract_z
_atom_site_U_iso_or_equiv
_atom_site_adp_type
_atom_site_calc_flag
_atom_site_occupancy
_atom_site_disorder_assembly
_atom_site_disorder_group
Fe Fe1 0.12344(3) 0.78280(3) 0.68844(3) 0.03652(14) Uani d 1 . .
O O1 0.1780(3) 1.2232(3) 0.8242(3) 0.0630(7) Uani d 0.744(4) A 1
H H1 0.0808 1.1576 0.8334 0.094 Uiso calc 0.744(4) A 1
O O1' 0.3410(9) 1.0729(9) 0.9630(6) 0.0630(7) Uani d 0.256(4) A 2
H H1' 0.4204 1.0145 0.9653 0.094 Uiso calc 0.256(4) A 2
N N1 0.7948(3) 1.1554(3) 0.8583(3) 0.0685(7) Uani d 1 . .
C C1 -0.0590(3) 0.7684(3) 0.8309(2) 0.0469(5) Uani d 1 . .
H H1A -0.0533 0.8494 0.9070 0.056 Uiso calc 1 . .
C C2 -0.1490(3) 0.7765(3) 0.7047(3) 0.0495(5) Uani d 1 . .
H H2 -0.2169 0.8643 0.6770 0.059 Uiso calc 1 . .
C C3 -0.1239(4) 0.6360(4) 0.6253(3) 0.0580(7) Uani d 1 . .
H H3 -0.1711 0.6094 0.5323 0.070 Uiso calc 1 . .
C C4 -0.0192(4) 0.5410(3) 0.7013(3) 0.0592(7) Uani d 1 . .
H H4 0.0191 0.4364 0.6713 0.071 Uiso calc 1 . .
C C5 0.0208(4) 0.6227(3) 0.8283(3) 0.0529(6) Uani d 1 . .
H H5 0.0925 0.5850 0.9025 0.063 Uiso calc 1 . .
C C6 0.3135(3) 0.9999(3) 0.7279(2) 0.0370(4) Uani d 1 . .
C C7 0.2271(3) 0.9998(3) 0.5987(2) 0.0500(6) Uani d 1 . .
H H7 0.1574 1.0840 0.5659 0.060 Uiso calc 1 . .
C C8 0.2586(4) 0.8557(4) 0.5254(3) 0.0637(8) Uani d 1 . .
H H8 0.2132 0.8225 0.4329 0.076 Uiso calc 1 . .
C C9 0.3633(4) 0.7675(4) 0.6070(3) 0.0597(7) Uani d 1 . .
H H9 0.4043 0.6625 0.5817 0.072 Uiso calc 1 . .
C C10 0.3985(3) 0.8559(3) 0.7331(3) 0.0467(5) Uani d 1 . .
H H10 0.4685 0.8232 0.8104 0.056 Uiso calc 1 . .
C C11 0.3231(3) 1.1352(3) 0.8366(2) 0.0400(4) Uani d 1 . .
H H11 0.3218 1.0822 0.9227 0.048 Uiso calc 0.744(4) A 1
H H11' 0.2147 1.1880 0.8276 0.048 Uiso calc 0.256(4) A 2
C C12 0.4964(3) 1.2685(3) 0.8351(2) 0.0438(5) Uani d 1 . .
C C13 0.6643(3) 1.2065(3) 0.8478(2) 0.0464(5) Uani d 1 . .
C C14 0.5015(4) 1.4309(4) 0.8248(4) 0.0779(10) Uani d 1 . .
H H14A 0.6141 1.5058 0.8257 0.093 Uiso calc 1 . .
H H14B 0.3927 1.4719 0.8165 0.093 Uiso calc 1 . .

loop_
_atom_site_aniso_label
_atom_site_aniso_U_11
_atom_site_aniso_U_22
_atom_site_aniso_U_33
_atom_site_aniso_U_12
_atom_site_aniso_U_13
_atom_site_aniso_U_23
Fe1 0.02602(18) 0.0411(2) 0.03825(19) -0.00367(12) 0.00291(12) 0.00018(12)
O1 0.0324(11) 0.0528(13) 0.103(2) 0.0050(9) 0.0150(11) -0.0021(12)
O1' 0.0324(11) 0.0528(13) 0.103(2) 0.0050(9) 0.0150(11) -0.0021(12)
N1 0.0404(12) 0.0762(16) 0.0859(17) 0.0112(11) -0.0096(11) -0.0092(13)
C1 0.0379(11) 0.0524(13) 0.0459(12) -0.0047(10) 0.0120(9) 0.0006(9)
C2 0.0257(10) 0.0587(14) 0.0610(14) -0.0013(9) 0.0059(9) 0.0095(11)
C3 0.0390(12) 0.0699(17) 0.0520(13) -0.0194(11) 0.0021(10) -0.0081(12)
C4 0.0482(14) 0.0414(12) 0.0826(18) -0.0087(10) 0.0201(13) -0.0034(12)
C5 0.0424(12) 0.0532(14) 0.0602(14) -0.0018(10) 0.0081(10) 0.0183(11)
C6 0.0262(9) 0.0397(10) 0.0420(10) -0.0015(7) 0.0018(7) 0.0044(8)
C7 0.0408(12) 0.0600(14) 0.0424(11) -0.0091(10) 0.0014(9) 0.0140(10)
C8 0.0546(16) 0.0820(19) 0.0410(12) -0.0224(14) 0.0153(11) -0.0083(12)
C9 0.0375(12) 0.0615(16) 0.0745(18) -0.0049(11) 0.0198(12) -0.0197(13)
C10 0.0261(9) 0.0467(12) 0.0640(14) 0.0007(8) 0.0004(9) -0.0024(10)
C11 0.0301(10) 0.0391(10) 0.0482(11) -0.0006(8) 0.0059(8) 0.0035(8)
C12 0.0311(10) 0.0427(11) 0.0547(12) 0.0002(8) 0.0035(9) -0.0022(9)
C13 0.0321(11) 0.0499(12) 0.0521(12) -0.0022(9) -0.0008(9) -0.0052(9)
C14 0.0422(14) 0.0460(15) 0.143(3) -0.0022(12) 0.0181(17) 0.0090(17)

loop_
_atom_type_symbol
_atom_type_description
_atom_type_scat_dispersion_real
_atom_type_scat_dispersion_imag
_atom_type_scat_source
C C 0.0033 0.0016 'International Tables Vol C Tables 4.2.6.8 and 6.1.1.4'
H H 0.0000 0.0000 'International Tables Vol C Tables 4.2.6.8 and 6.1.1.4'
N N 0.0061 0.0033 'International Tables Vol C Tables 4.2.6.8 and 6.1.1.4'
O O 0.0106 0.0060 'International Tables Vol C Tables 4.2.6.8 and 6.1.1.4'
Fe Fe 0.3463 0.8444 'International Tables Vol C Tables 4.2.6.8 and 6.1.1.4'

loop_
_geom_angle_atom_site_label_1
_geom_angle_atom_site_label_2
_geom_angle_atom_site_label_3
_geom_angle
C6 Fe1 C5 124.47(10)
C6 Fe1 C8 68.46(10)
C5 Fe1 C8 156.88(14)
C6 Fe1 C10 40.94(9)
C5 Fe1 C10 107.84(11)
C8 Fe1 C10 68.20(12)
C6 Fe1 C1 107.63(10)
C5 Fe1 C1 40.59(11)
C8 Fe1 C1 161.02(14)
C10 Fe1 C1 121.84(11)
C6 Fe1 C3 157.18(12)
C5 Fe1 C3 67.81(12)
C8 Fe1 C3 107.91(11)
C10 Fe1 C3 160.59(12)
C1 Fe1 C3 68.06(11)
C6 Fe1 C7 40.76(9)
C5 Fe1 C7 161.10(12)
C8 Fe1 C7 40.73(12)
C10 Fe1 C7 68.59(11)
C1 Fe1 C7 124.28(11)
C3 Fe1 C7 121.75(11)
C6 Fe1 C2 121.64(10)
C5 Fe1 C2 68.07(11)
C8 Fe1 C2 124.44(13)
C10 Fe1 C2 157.38(11)
C1 Fe1 C2 40.53(10)
C3 Fe1 C2 40.49(11)
C7 Fe1 C2 107.66(11)
C6 Fe1 C9 68.68(10)
C5 Fe1 C9 121.88(13)
C8 Fe1 C9 40.22(13)
C10 Fe1 C9 40.79(10)
C1 Fe1 C9 157.44(13)
C3 Fe1 C9 124.04(11)
C7 Fe1 C9 68.38(12)
C2 Fe1 C9 160.49(12)
C6 Fe1 C4 160.96(12)
C5 Fe1 C4 40.42(12)
C8 Fe1 C4 121.56(13)
C10 Fe1 C4 124.15(12)
C1 Fe1 C4 68.23(11)
C3 Fe1 C4 40.33(12)
C7 Fe1 C4 156.93(13)
C2 Fe1 C4 68.13(12)
C9 Fe1 C4 107.59(12)
C11 O1 H1 109.5
C11 O1' H1' 109.5
C2 C1 C5 107.7(2)
C2 C1 Fe1 69.80(13)
C5 C1 Fe1 69.61(14)
C2 C1 H1A 126.2
C5 C1 H1A 126.2
Fe1 C1 H1A 126.2
C3 C2 C1 107.8(2)
C3 C2 Fe1 69.71(15)
C1 C2 Fe1 69.67(14)
C3 C2 H2 126.1
C1 C2 H2 126.1
Fe1 C2 H2 126.1
C4 C3 C2 108.5(2)
C4 C3 Fe1 69.98(15)
C2 C3 Fe1 69.81(14)
C4 C3 H3 125.8
C2 C3 H3 125.8
Fe1 C3 H3 125.8
C3 C4 C5 107.7(2)
C3 C4 Fe1 69.70(15)
C5 C4 Fe1 69.54(15)
C3 C4 H4 126.2
C5 C4 H4 126.2
Fe1 C4 H4 126.2
C4 C5 C1 108.4(2)
C4 C5 Fe1 70.04(15)
C1 C5 Fe1 69.80(14)
C4 C5 H5 125.8
C1 C5 H5 125.8
Fe1 C5 H5 125.8
C7 C6 C10 107.8(2)
C7 C6 C11 125.7(2)
C10 C6 C11 126.4(2)
C7 C6 Fe1 69.79(13)
C10 C6 Fe1 69.64(12)
C11 C6 Fe1 128.96(15)
C8 C7 C6 107.6(2)
C8 C7 Fe1 69.52(15)
C6 C7 Fe1 69.45(13)
C8 C7 H7 126.2
C6 C7 H7 126.2
Fe1 C7 H7 126.2
C9 C8 C7 108.8(2)
C9 C8 Fe1 70.09(15)
C7 C8 Fe1 69.75(14)
C9 C8 H8 125.6
C7 C8 H8 125.6
Fe1 C8 H8 125.6
C8 C9 C10 108.0(2)
C8 C9 Fe1 69.69(16)
C10 C9 Fe1 69.46(14)
C8 C9 H9 126.0
C10 C9 H9 126.0
Fe1 C9 H9 126.0
C9 C10 C6 107.8(2)
C9 C10 Fe1 69.75(14)
C6 C10 Fe1 69.42(12)
C9 C10 H10 126.1
C6 C10 H10 126.1
Fe1 C10 H10 126.1
O1' C11 C6 112.5(4)
O1 C11 C6 113.0(2)
O1' C11 C12 102.2(3)
O1 C11 C12 105.74(19)
C6 C11 C12 111.08(18)
O1 C11 H11 109.0
C6 C11 H11 109.0
C12 C11 H11 109.0
O1' C11 H11' 110.3
C6 C11 H11' 110.3
C12 C11 H11' 110.3
C14 C12 C13 119.6(2)
C14 C12 C11 124.9(2)
C13 C12 C11 115.5(2)
N1 C13 C12 178.9(3)
C12 C14 H14A 120.0
C12 C14 H14B 120.0
H14A C14 H14B 120.0

loop_
_geom_bond_atom_site_label_1
_geom_bond_atom_site_label_2
_geom_bond_distance
Fe1 C6 2.027(2)
Fe1 C5 2.029(2)
Fe1 C8 2.029(3)
Fe1 C10 2.030(2)
Fe1 C1 2.031(2)
Fe1 C3 2.032(2)
Fe1 C7 2.032(2)
Fe1 C2 2.033(2)
Fe1 C9 2.034(3)
Fe1 C4 2.035(3)
O1 C11 1.399(3)
O1 H1 0.8200
O1' C11 1.394(6)
O1' H1' 0.8200
N1 C13 1.124(3)
C1 C2 1.408(4)
C1 C5 1.408(4)
C1 H1A 0.9800
C2 C3 1.406(4)
C2 H2 0.9800
C3 C4 1.402(4)
C3 H3 0.9800
C4 C5 1.404(4)
C4 H4 0.9800
C5 H5 0.9800
C6 C7 1.414(3)
C6 C10 1.419(3)
C6 C11 1.501(3)
C7 C8 1.413(4)
C7 H7 0.9800
C8 C9 1.397(5)
C8 H8 0.9800
C9 C10 1.416(4)
C9 H9 0.9800
C10 H10 0.9800
C11 C12 1.508(3)
C11 H11 0.9800
C11 H11' 0.9800
C12 C14 1.303(4)
C12 C13 1.429(3)
C14 H14A 0.9300
C14 H14B 0.9300

loop_
_geom_hbond_atom_site_label_D
_geom_hbond_atom_site_label_H
_geom_hbond_atom_site_label_A
_geom_hbond_site_symmetry_A
_geom_hbond_distance_DH
_geom_hbond_distance_HA
_geom_hbond_distance_DA
_geom_hbond_angle_DHA
O1 H1 N1 1_455 0.82 2.15 2.841(3) 141
C14 H14B O1 . 0.93 2.31 2.648(4) 101

loop_
_geom_torsion_atom_site_label_1
_geom_torsion_atom_site_label_2
_geom_torsion_atom_site_label_3
_geom_torsion_atom_site_label_4
_geom_torsion
C5 C1 C2 C3 0.0(3)
Fe1 C1 C2 C3 59.52(17)
C5 C1 C2 Fe1 -59.55(17)
C1 C2 C3 C4 0.0(3)
Fe1 C2 C3 C4 59.50(18)
C1 C2 C3 Fe1 -59.49(16)
C2 C3 C4 C5 0.0(3)
Fe1 C3 C4 C5 59.42(18)
C2 C3 C4 Fe1 -59.39(17)
C3 C4 C5 C1 0.0(3)
Fe1 C4 C5 C1 59.47(17)
C3 C4 C5 Fe1 -59.51(18)
C2 C1 C5 C4 0.0(3)
Fe1 C1 C5 C4 -59.62(18)
C2 C1 C5 Fe1 59.66(16)
C10 C6 C7 C8 0.2(3)
C11 C6 C7 C8 176.7(2)
Fe1 C6 C7 C8 -59.26(17)
C10 C6 C7 Fe1 59.49(15)
C11 C6 C7 Fe1 -124.1(2)
C6 C7 C8 C9 -0.2(3)
Fe1 C7 C8 C9 -59.41(19)
C6 C7 C8 Fe1 59.21(16)
C7 C8 C9 C10 0.1(3)
Fe1 C8 C9 C10 -59.11(18)
C7 C8 C9 Fe1 59.20(18)
C8 C9 C10 C6 0.1(3)
Fe1 C9 C10 C6 -59.20(16)
C8 C9 C10 Fe1 59.25(18)
C7 C6 C10 C9 -0.2(3)
C11 C6 C10 C9 -176.6(2)
Fe1 C6 C10 C9 59.40(17)
C7 C6 C10 Fe1 -59.58(16)
C11 C6 C10 Fe1 124.0(2)
C7 C6 C11 O1' 153.7(4)
C10 C6 C11 O1' -30.5(4)
Fe1 C6 C11 O1' 61.8(4)
C7 C6 C11 O1 26.2(3)
C10 C6 C11 O1 -158.0(2)
Fe1 C6 C11 O1 -65.7(3)
C7 C6 C11 C12 -92.4(2)
C10 C6 C11 C12 83.3(3)
Fe1 C6 C11 C12 175.68(15)
O1' C11 C12 C14 -116.6(4)
O1 C11 C12 C14 0.3(4)
C6 C11 C12 C14 123.2(3)
O1' C11 C12 C13 62.6(4)
O1 C11 C12 C13 179.5(2)
C6 C11 C12 C13 -57.5(3)
